data_1545623
loop_
_publ_author_name
'Mague, Joel T.'
'Mohamed, Shaaban K.'
'Akkurt, Mehmet'
'Bakhite, Etify A.'
'Albayati, Mustafa R.'

_publ_section_title
;
 7-Acetyl-8-(4-chlorophenyl)-3-ethylsulfanyl-6-hydroxy-1,6-dimethyl-5,6,7,8-tetrahydroisoquinoline-4-carbonitrile
;
_journal_coeditor_code SJ4096
_journal_issue 3
_journal_name_full IUCrData
_journal_page_first x170390
_journal_paper_doi 10.1107/S241431461700390X
_journal_volume 2
_journal_year 2017
_chemical_formula_iupac 'C22 H23 Cl N2 O2 S'
_chemical_formula_moiety 'C22 H23 Cl N2 O2 S'
_chemical_formula_sum 'C22 H23 Cl N2 O2 S'
_chemical_formula_weight 414.93
_chemical_name_systematic
7-Acetyl-8-(4-chlorophenyl)-3-ethylsulfanyl-6-hydroxy-1,6-dimethyl-5,6,7,8-tetrahydroisoquinoline-4-carbonitrile
_space_group_crystal_system triclinic
_space_group_IT_number 2
_space_group_name_Hall '-P 1'
_space_group_name_H-M_alt 'P -1'
_symmetry_space_group_name_Hall '-P 1'
_symmetry_space_group_name_H-M 'P -1'
_atom_sites_solution_hydrogens difmap
_atom_sites_solution_primary direct
_atom_sites_solution_secondary difmap
_audit_creation_method SHELXL-2014/7
_cell_angle_alpha 86.8630(10)
_cell_angle_beta 79.1750(10)
_cell_angle_gamma 71.2220(10)
_cell_formula_units_Z 2
_cell_length_a 9.4083(3)
_cell_length_b 9.5140(3)
_cell_length_c 12.7168(4)
_cell_measurement_reflns_used 7163
_cell_measurement_temperature 150(2)
_cell_measurement_theta_max 72.4794
_cell_measurement_theta_min 3.5386
_cell_volume 1058.50(6)
_computing_cell_refinement
;
<i>SAINT</i> (Bruker, 2016)
;
_computing_data_collection
;
<i>APEX3</i> (Bruker, 2016)
;
_computing_data_reduction
;
<i>SAINT</i>  (Bruker, 2016)
;
_computing_molecular_graphics
;
<i>DIAMOND</i> (Brandenburg & Putz, 2012)
;
_computing_publication_material
;
<i>SHELXTL</i> (Sheldrick, 2008)
;
_computing_structure_refinement
;
<i>SHELXL 2014/7</i> (Sheldrick, 2015<i>b</i>)
;
_computing_structure_solution
;
<i>SHELXT</i> (Sheldrick, 2015<i>a</i>)
;
_diffrn_ambient_temperature 150(2)
_diffrn_detector_area_resol_mean 10.4167
_diffrn_measured_fraction_theta_full 0.966
_diffrn_measured_fraction_theta_max 0.945
_diffrn_measurement_device_type 'Bruker D8 VENTURE PHOTON 100 CMOS'
_diffrn_measurement_method '\w scans'
_diffrn_radiation_monochromator mirror
_diffrn_radiation_type CuK\a
_diffrn_radiation_wavelength 1.54178
_diffrn_reflns_av_R_equivalents 0.0259
_diffrn_reflns_limit_h_max 11
_diffrn_reflns_limit_h_min -11
_diffrn_reflns_limit_k_max 11
_diffrn_reflns_limit_k_min -10
_diffrn_reflns_limit_l_max 15
_diffrn_reflns_limit_l_min -15
_diffrn_reflns_number 8327
_diffrn_reflns_theta_full 68.000
_diffrn_reflns_theta_max 72.472
_diffrn_reflns_theta_min 3.539
_exptl_absorpt_coefficient_mu 2.675
_exptl_absorpt_correction_T_max 0.84
_exptl_absorpt_correction_T_min 0.71
_exptl_absorpt_correction_type multi-scan
_exptl_absorpt_process_details
;
(<i>SADABS</i>; Bruker, 2016)
;
_exptl_crystal_colour colourless
_exptl_crystal_density_diffrn 1.302
_exptl_crystal_density_method 'not measured'
_exptl_crystal_description needle
_exptl_crystal_F_000 436
_exptl_crystal_size_max 0.265
_exptl_crystal_size_mid 0.089
_exptl_crystal_size_min 0.069
_refine_diff_density_max 0.190
_refine_diff_density_min -0.378
_refine_ls_extinction_method none
_refine_ls_goodness_of_fit_ref 1.033
_refine_ls_hydrogen_treatment refall
_refine_ls_matrix_type full
_refine_ls_number_parameters 345
_refine_ls_number_reflns 3971
_refine_ls_number_restraints 0
_refine_ls_restrained_S_all 1.033
_refine_ls_R_factor_all 0.0384
_refine_ls_R_factor_gt 0.0354
_refine_ls_shift/su_max 0.001
_refine_ls_shift/su_mean 0.000
_refine_ls_structure_factor_coef Fsqd
_refine_ls_weighting_details 'w=1/[\s^2^(Fo^2^)+(0.0545P)^2^+0.3190P] where P=(Fo^2^+2Fc^2^)/3'
_refine_ls_weighting_scheme calc
_refine_ls_wR_factor_gt 0.0928
_refine_ls_wR_factor_ref 0.0957
_reflns_number_gt 3653
_reflns_number_total 3971
_reflns_threshold_expression 'I > 2\s(I)'
_cod_data_source_file sj4096sup1.cif
_cod_data_source_block I
_cod_database_code 1545623
_shelx_space_group_comment
;
The symmetry employed for this shelxl refinement is uniquely defined
by the following loop, which should always be used as a source of
symmetry information in preference to the above space-group names.
They are only intended as comments.
;
_shelx_estimated_absorpt_t_min 0.537
_shelx_estimated_absorpt_t_max 0.837

loop_
_space_group_symop_operation_xyz
'x, y, z'
'-x, -y, -z'

loop_
_atom_site_type_symbol
_atom_site_label
_atom_site_fract_x
_atom_site_fract_y
_atom_site_fract_z
_atom_site_U_iso_or_equiv
_atom_site_adp_type
_atom_site_calc_flag
_atom_site_occupancy
Cl Cl1 1.09551(4) 0.23534(4) 0.31423(3) 0.03778(13) Uani d 1
S S1 0.14426(4) 0.89211(5) 0.06323(3) 0.03559(13) Uani d 1
O O1 0.48196(11) 1.16451(11) 0.38291(8) 0.0247(2) Uani d 1
H H1 0.425(3) 1.108(3) 0.4007(18) 0.052(6) Uiso d 1
O O2 0.72775(12) 0.97289(12) 0.49818(8) 0.0281(2) Uani d 1
N N1 0.30224(13) 0.76948(14) 0.21841(10) 0.0254(3) Uani d 1
N N2 0.27102(19) 1.20457(16) 0.00856(12) 0.0403(3) Uani d 1
C C1 0.45908(15) 0.97740(14) 0.20289(10) 0.0203(3) Uani d 1
C C2 0.53508(17) 1.09605(15) 0.19497(11) 0.0234(3) Uani d 1
H H2A 0.615(2) 1.0794(19) 0.1321(14) 0.026(4) Uiso d 1
H H2B 0.458(2) 1.196(2) 0.1858(14) 0.028(4) Uiso d 1
C C3 0.60142(15) 1.10524(15) 0.29429(11) 0.0216(3) Uani d 1
C C4 0.70289(15) 0.94682(15) 0.31644(11) 0.0204(3) Uani d 1
H H4 0.780(2) 0.9114(18) 0.2514(14) 0.024(4) Uiso d 1
C C5 0.61087(15) 0.83658(14) 0.34326(10) 0.0194(3) Uani d 1
H H5 0.5601(19) 0.8533(18) 0.4182(13) 0.021(4) Uiso d 1
C C6 0.49137(15) 0.85821(14) 0.27322(10) 0.0195(3) Uani d 1
C C7 0.40342(15) 0.76146(15) 0.28225(11) 0.0224(3) Uani d 1
C C8 0.27810(15) 0.87785(16) 0.14645(11) 0.0246(3) Uani d 1
C C9 0.34990(15) 0.98684(15) 0.13912(11) 0.0227(3) Uani d 1
C C10 0.69246(18) 1.21369(17) 0.27516(13) 0.0289(3) Uani d 1
H H10A 0.725(2) 1.230(2) 0.3415(15) 0.032(5) Uiso d 1
H H10B 0.783(2) 1.180(2) 0.2178(16) 0.038(5) Uiso d 1
H H10C 0.628(2) 1.311(2) 0.2543(16) 0.038(5) Uiso d 1
C C11 0.79209(16) 0.94474(15) 0.40579(11) 0.0227(3) Uani d 1
C C12 0.96168(18) 0.9034(2) 0.37436(15) 0.0350(4) Uani d 1
H H12A 1.006(3) 0.806(3) 0.3426(19) 0.054(6) Uiso d 1
H H12B 1.006(3) 0.907(3) 0.4372(19) 0.055(6) Uiso d 1
H H12C 0.988(3) 0.967(2) 0.3204(19) 0.048(6) Uiso d 1
C C13 0.72613(14) 0.68024(14) 0.33571(11) 0.0191(3) Uani d 1
C C14 0.76798(16) 0.60575(15) 0.42788(11) 0.0235(3) Uani d 1
H H14 0.715(2) 0.649(2) 0.4969(16) 0.036(5) Uiso d 1
C C15 0.88127(16) 0.46802(16) 0.42125(12) 0.0249(3) Uani d 1
H H15 0.911(2) 0.416(2) 0.4836(15) 0.032(5) Uiso d 1
C C16 0.95203(15) 0.40606(15) 0.32158(12) 0.0245(3) Uani d 1
C C17 0.91100(16) 0.47659(16) 0.22861(12) 0.0248(3) Uani d 1
H H17 0.958(2) 0.430(2) 0.1584(17) 0.043(5) Uiso d 1
C C18 0.79745(16) 0.61425(15) 0.23609(11) 0.0224(3) Uani d 1
H H18 0.770(2) 0.667(2) 0.1709(15) 0.030(4) Uiso d 1
C C19 0.41091(18) 0.64464(18) 0.36753(14) 0.0309(3) Uani d 1
H H19A 0.414(3) 0.679(2) 0.4372(19) 0.050(6) Uiso d 1
H H19B 0.506(3) 0.560(3) 0.3502(18) 0.051(6) Uiso d 1
H H19C 0.326(3) 0.612(2) 0.3722(17) 0.049(6) Uiso d 1
C C20 0.30823(17) 1.10873(16) 0.06672(11) 0.0274(3) Uani d 1
C C21 0.1198(2) 0.7110(3) 0.07781(16) 0.0475(5) Uani d 1
H H21A 0.029(3) 0.723(3) 0.048(2) 0.065(7) Uiso d 1
H H21B 0.094(3) 0.694(3) 0.158(2) 0.054(6) Uiso d 1
C C22 0.2547(4) 0.5899(3) 0.0220(2) 0.0628(6) Uani d 1
H H22A 0.236(3) 0.493(3) 0.034(2) 0.082(9) Uiso d 1
H H22B 0.284(3) 0.607(3) -0.058(2) 0.076(8) Uiso d 1
H H22C 0.350(3) 0.578(3) 0.051(2) 0.068(7) Uiso d 1

loop_
_atom_site_aniso_label
_atom_site_aniso_U_11
_atom_site_aniso_U_22
_atom_site_aniso_U_33
_atom_site_aniso_U_12
_atom_site_aniso_U_13
_atom_site_aniso_U_23
Cl1 0.0316(2) 0.02441(19) 0.0462(2) 0.00513(14) -0.00492(17) 0.00079(16)
S1 0.0288(2) 0.0465(2) 0.0356(2) -0.01295(17) -0.01517(17) 0.00370(18)
O1 0.0250(5) 0.0217(5) 0.0239(5) -0.0043(4) 0.0005(4) -0.0053(4)
O2 0.0294(5) 0.0314(5) 0.0234(5) -0.0092(4) -0.0051(4) -0.0018(4)
N1 0.0202(6) 0.0273(6) 0.0290(6) -0.0079(5) -0.0046(5) 0.0008(5)
N2 0.0543(9) 0.0340(7) 0.0313(7) -0.0082(7) -0.0166(7) 0.0053(6)
C1 0.0203(6) 0.0184(6) 0.0187(6) -0.0027(5) -0.0007(5) -0.0024(5)
C2 0.0300(7) 0.0186(6) 0.0213(6) -0.0075(6) -0.0044(6) 0.0020(5)
C3 0.0236(6) 0.0185(6) 0.0206(6) -0.0058(5) -0.0004(5) -0.0012(5)
C4 0.0202(6) 0.0196(6) 0.0202(6) -0.0060(5) -0.0012(5) -0.0014(5)
C5 0.0196(6) 0.0176(6) 0.0198(6) -0.0046(5) -0.0027(5) -0.0002(5)
C6 0.0181(6) 0.0181(6) 0.0195(6) -0.0027(5) -0.0019(5) -0.0013(5)
C7 0.0185(6) 0.0223(6) 0.0243(6) -0.0049(5) -0.0016(5) -0.0004(5)
C8 0.0182(6) 0.0283(7) 0.0246(7) -0.0037(5) -0.0030(5) -0.0022(6)
C9 0.0226(6) 0.0206(6) 0.0207(6) -0.0017(5) -0.0029(5) -0.0008(5)
C10 0.0333(8) 0.0234(7) 0.0328(8) -0.0134(6) -0.0046(7) 0.0007(6)
C11 0.0236(7) 0.0191(6) 0.0257(7) -0.0072(5) -0.0042(6) -0.0006(5)
C12 0.0235(7) 0.0447(10) 0.0369(9) -0.0100(7) -0.0053(7) -0.0047(8)
C13 0.0178(6) 0.0181(6) 0.0219(6) -0.0060(5) -0.0040(5) 0.0003(5)
C14 0.0258(7) 0.0218(6) 0.0215(7) -0.0053(5) -0.0047(6) 0.0001(5)
C15 0.0257(7) 0.0230(7) 0.0254(7) -0.0056(5) -0.0082(6) 0.0043(6)
C16 0.0206(6) 0.0190(6) 0.0329(7) -0.0050(5) -0.0044(6) 0.0003(6)
C17 0.0257(7) 0.0224(7) 0.0241(7) -0.0065(5) 0.0001(6) -0.0024(6)
C18 0.0247(7) 0.0213(6) 0.0210(6) -0.0071(5) -0.0039(5) 0.0004(5)
C19 0.0289(8) 0.0312(8) 0.0369(8) -0.0154(7) -0.0088(7) 0.0104(7)
C20 0.0306(7) 0.0264(7) 0.0228(7) -0.0041(6) -0.0076(6) -0.0004(6)
C21 0.0533(11) 0.0673(13) 0.0416(10) -0.0419(10) -0.0179(9) 0.0072(9)
C22 0.100(2) 0.0483(12) 0.0535(13) -0.0358(13) -0.0245(13) -0.0011(10)

loop_
_atom_type_symbol
_atom_type_description
_atom_type_scat_dispersion_real
_atom_type_scat_dispersion_imag
_atom_type_scat_source
C C 0.0181 0.0091 'International Tables Vol C Tables 4.2.6.8 and 6.1.1.4'
H H 0.0000 0.0000 'International Tables Vol C Tables 4.2.6.8 and 6.1.1.4'
N N 0.0311 0.0180 'International Tables Vol C Tables 4.2.6.8 and 6.1.1.4'
O O 0.0492 0.0322 'International Tables Vol C Tables 4.2.6.8 and 6.1.1.4'
S S 0.3331 0.5567 'International Tables Vol C Tables 4.2.6.8 and 6.1.1.4'
Cl Cl 0.3639 0.7018 'International Tables Vol C Tables 4.2.6.8 and 6.1.1.4'

loop_
_geom_angle_atom_site_label_1
_geom_angle_atom_site_label_2
_geom_angle_atom_site_label_3
_geom_angle
C8 S1 C21 101.82(8)
C3 O1 H1 111.8(15)
C8 N1 C7 118.86(12)
C6 C1 C9 118.03(12)
C6 C1 C2 122.39(12)
C9 C1 C2 119.57(12)
C1 C2 C3 112.98(11)
C1 C2 H2A 110.1(10)
C3 C2 H2A 109.7(10)
C1 C2 H2B 109.4(10)
C3 C2 H2B 107.6(10)
H2A C2 H2B 106.8(14)
O1 C3 C10 105.58(11)
O1 C3 C2 110.47(11)
C10 C3 C2 109.94(11)
O1 C3 C4 112.05(11)
C10 C3 C4 111.59(12)
C2 C3 C4 107.25(11)
C11 C4 C3 112.15(11)
C11 C4 C5 109.54(11)
C3 C4 C5 112.56(11)
C11 C4 H4 105.9(10)
C3 C4 H4 107.8(10)
C5 C4 H4 108.6(10)
C6 C5 C13 113.33(10)
C6 C5 C4 112.58(11)
C13 C5 C4 107.19(10)
C6 C5 H5 109.1(10)
C13 C5 H5 107.0(9)
C4 C5 H5 107.3(9)
C1 C6 C7 117.95(12)
C1 C6 C5 121.75(12)
C7 C6 C5 120.20(12)
N1 C7 C6 123.02(13)
N1 C7 C19 114.57(12)
C6 C7 C19 122.37(13)
N1 C8 C9 121.71(13)
N1 C8 S1 119.68(11)
C9 C8 S1 118.50(11)
C8 C9 C1 119.97(13)
C8 C9 C20 119.01(13)
C1 C9 C20 121.01(13)
C3 C10 H10A 110.9(11)
C3 C10 H10B 112.5(11)
H10A C10 H10B 109.2(16)
C3 C10 H10C 110.1(12)
H10A C10 H10C 106.2(16)
H10B C10 H10C 107.6(16)
O2 C11 C12 121.86(13)
O2 C11 C4 121.37(12)
C12 C11 C4 116.76(12)
C11 C12 H12A 111.8(14)
C11 C12 H12B 109.4(14)
H12A C12 H12B 109.4(19)
C11 C12 H12C 110.3(14)
H12A C12 H12C 104.4(19)
H12B C12 H12C 111.5(19)
C14 C13 C18 119.17(12)
C14 C13 C5 120.31(12)
C18 C13 C5 120.41(12)
C13 C14 C15 120.67(13)
C13 C14 H14 119.4(11)
C15 C14 H14 119.9(11)
C16 C15 C14 119.08(13)
C16 C15 H15 119.4(11)
C14 C15 H15 121.5(11)
C15 C16 C17 121.49(13)
C15 C16 Cl1 118.67(11)
C17 C16 Cl1 119.85(11)
C16 C17 C18 118.99(13)
C16 C17 H17 121.1(12)
C18 C17 H17 119.9(12)
C17 C18 C13 120.58(13)
C17 C18 H18 119.9(11)
C13 C18 H18 119.5(10)
C7 C19 H19A 113.7(13)
C7 C19 H19B 110.8(13)
H19A C19 H19B 104.6(18)
C7 C19 H19C 108.6(13)
H19A C19 H19C 109.5(19)
H19B C19 H19C 109.6(18)
N2 C20 C9 177.77(17)
C22 C21 S1 113.37(15)
C22 C21 H21A 111.5(15)
S1 C21 H21A 103.7(15)
C22 C21 H21B 113.4(13)
S1 C21 H21B 106.3(13)
H21A C21 H21B 108(2)
C21 C22 H22A 109.8(17)
C21 C22 H22B 114.1(16)
H22A C22 H22B 111(2)
C21 C22 H22C 112.5(15)
H22A C22 H22C 105(2)
H22B C22 H22C 104(2)

loop_
_geom_bond_atom_site_label_1
_geom_bond_atom_site_label_2
_geom_bond_distance
Cl1 C16 1.7398(14)
S1 C8 1.7603(14)
S1 C21 1.805(2)
O1 C3 1.4273(16)
O1 H1 0.87(2)
O2 C11 1.2171(17)
N1 C8 1.3327(19)
N1 C7 1.3445(19)
N2 C20 1.148(2)
C1 C6 1.3955(19)
C1 C9 1.402(2)
C1 C2 1.5086(18)
C2 C3 1.5283(19)
C2 H2A 0.968(18)
C2 H2B 1.014(18)
C3 C10 1.5234(19)
C3 C4 1.5461(18)
C4 C11 1.5300(19)
C4 C5 1.5493(17)
C4 H4 0.987(18)
C5 C6 1.5187(18)
C5 C13 1.5283(17)
C5 H5 0.979(17)
C6 C7 1.4101(19)
C7 C19 1.504(2)
C8 C9 1.399(2)
C9 C20 1.440(2)
C10 H10A 0.987(19)
C10 H10B 0.99(2)
C10 H10C 0.98(2)
C11 C12 1.495(2)
C12 H12A 0.96(2)
C12 H12B 0.97(2)
C12 H12C 0.94(2)
C13 C14 1.3906(19)
C13 C18 1.3950(19)
C14 C15 1.393(2)
C14 H14 0.96(2)
C15 C16 1.382(2)
C15 H15 0.950(19)
C16 C17 1.384(2)
C17 C18 1.393(2)
C17 H17 0.98(2)
C18 H18 0.979(19)
C19 H19A 0.97(2)
C19 H19B 0.99(2)
C19 H19C 0.94(2)
C21 C22 1.501(4)
C21 H21A 0.97(3)
C21 H21B 1.01(2)
C22 H22A 1.00(3)
C22 H22B 1.02(3)
C22 H22C 1.00(3)

loop_
_geom_hbond_atom_site_label_D
_geom_hbond_atom_site_label_H
_geom_hbond_atom_site_label_A
_geom_hbond_site_symmetry_A
_geom_hbond_distance_DH
_geom_hbond_distance_HA
_geom_hbond_distance_DA
_geom_hbond_angle_DHA
O1 H1 O2 2_676 0.87(2) 2.06(2) 2.8655(15) 155(2)
C5 H5 O1 2_676 0.98(2) 2.49(2) 3.4276(16) 160.0(10)
C14 H14 O1 2_676 0.97(2) 2.46(2) 3.3523(17) 154(2)
C18 H18 N2 2_675 0.98(2) 2.56(2) 3.538(2) 174(2)

loop_
_geom_torsion_atom_site_label_1
_geom_torsion_atom_site_label_2
_geom_torsion_atom_site_label_3
_geom_torsion_atom_site_label_4
_geom_torsion
C6 C1 C2 C3 -20.84(18)
C9 C1 C2 C3 158.07(12)
C1 C2 C3 O1 -70.69(14)
C1 C2 C3 C10 173.18(12)
C1 C2 C3 C4 51.68(15)
O1 C3 C4 C11 -65.87(14)
C10 C3 C4 C11 52.30(15)
C2 C3 C4 C11 172.75(11)
O1 C3 C4 C5 58.20(14)
C10 C3 C4 C5 176.36(11)
C2 C3 C4 C5 -63.19(14)
C11 C4 C5 C6 166.36(10)
C3 C4 C5 C6 40.86(15)
C11 C4 C5 C13 -68.35(13)
C3 C4 C5 C13 166.15(11)
C9 C1 C6 C7 -5.11(18)
C2 C1 C6 C7 173.82(12)
C9 C1 C6 C5 178.36(12)
C2 C1 C6 C5 -2.72(19)
C13 C5 C6 C1 -129.28(13)
C4 C5 C6 C1 -7.41(17)
C13 C5 C6 C7 54.26(16)
C4 C5 C6 C7 176.13(11)
C8 N1 C7 C6 -3.2(2)
C8 N1 C7 C19 174.33(13)
C1 C6 C7 N1 7.4(2)
C5 C6 C7 N1 -176.06(12)
C1 C6 C7 C19 -170.04(13)
C5 C6 C7 C19 6.6(2)
C7 N1 C8 C9 -3.0(2)
C7 N1 C8 S1 -179.14(10)
C21 S1 C8 N1 -16.72(14)
C21 S1 C8 C9 166.99(12)
N1 C8 C9 C1 4.9(2)
S1 C8 C9 C1 -178.87(10)
N1 C8 C9 C20 -174.18(13)
S1 C8 C9 C20 2.02(17)
C6 C1 C9 C8 -0.62(19)
C2 C1 C9 C8 -179.58(12)
C6 C1 C9 C20 178.46(12)
C2 C1 C9 C20 -0.49(19)
C3 C4 C11 O2 67.98(16)
C5 C4 C11 O2 -57.75(16)
C3 C4 C11 C12 -113.30(14)
C5 C4 C11 C12 120.97(14)
C6 C5 C13 C14 -135.46(13)
C4 C5 C13 C14 99.70(14)
C6 C5 C13 C18 48.46(16)
C4 C5 C13 C18 -76.37(15)
C18 C13 C14 C15 1.0(2)
C5 C13 C14 C15 -175.14(12)
C13 C14 C15 C16 0.1(2)
C14 C15 C16 C17 -1.1(2)
C14 C15 C16 Cl1 178.98(11)
C15 C16 C17 C18 1.1(2)
Cl1 C16 C17 C18 -179.05(10)
C16 C17 C18 C13 0.0(2)
C14 C13 C18 C17 -1.0(2)
C5 C13 C18 C17 175.07(12)
C8 S1 C21 C22 -72.41(17)

_cod_database_fobs_code 1545623
